data_7104646
loop_
_publ_author_name
'Ouellette, Wayne'
'Zubieta, Jon'

_publ_section_title
;
 Solid state coordination chemistry of microporous metal-organic
 frameworks of the cadmium(ii)-4-pyridyltetrazolate family: the
 structural influences of chloride incorporation.
;
_journal_issue 30
_journal_name_full 'Chemical communications (Cambridge, England)'
_journal_page_first 4533
_journal_page_last 4535
_journal_paper_doi 10.1039/b907149k
_journal_volume 34
_journal_year 2009
_chemical_formula_moiety 'C30 H34 Cd5 Cl6 N22 O4, C30 H70 O10 N10'
_chemical_formula_sum 'C60 H104 Cd5 Cl6 N32 O14'
_chemical_formula_weight 2272.45
_chemical_name_systematic
;
?
;
_space_group_IT_number 15
_symmetry_cell_setting monoclinic
_symmetry_space_group_name_Hall '-C 2yc'
_symmetry_space_group_name_H-M 'C 1 2/c 1'
_atom_sites_solution_hydrogens geom
_atom_sites_solution_primary direct
_atom_sites_solution_secondary difmap
_audit_creation_method SHELXL-97
_cell_angle_alpha 90.00
_cell_angle_beta 114.847(4)
_cell_angle_gamma 90.00
_cell_formula_units_Z 4
_cell_length_a 29.728(5)
_cell_length_b 12.530(2)
_cell_length_c 20.920(4)
_cell_measurement_reflns_used 3684
_cell_measurement_temperature 90(2)
_cell_measurement_theta_max 26.17
_cell_measurement_theta_min 2.62
_cell_volume 7071(2)
_computing_cell_refinement 'Bruker SMART'
_computing_data_collection 'Bruker SMART'
_computing_data_reduction 'Bruker SAINT'
_computing_molecular_graphics 'Bruker SHELXTL'
_computing_publication_material 'Bruker SHELXTL'
_computing_structure_refinement 'SHELXL-97 (Sheldrick, 1997)'
_computing_structure_solution 'SHELXS-97 (Sheldrick, 1990)'
_diffrn_ambient_temperature 90(2)
_diffrn_detector_area_resol_mean 512
_diffrn_measured_fraction_theta_full 0.997
_diffrn_measured_fraction_theta_max 0.997
_diffrn_measurement_device_type 'Bruker APEX CCD area detector'
_diffrn_measurement_method 'Phi and omega scans'
_diffrn_radiation_monochromator graphite
_diffrn_radiation_probe x-ray
_diffrn_radiation_type MoK\a
_diffrn_radiation_wavelength 0.71073
_diffrn_reflns_av_R_equivalents 0.0000
_diffrn_reflns_av_sigmaI/netI 0.0845
_diffrn_reflns_limit_h_max 29
_diffrn_reflns_limit_h_min -32
_diffrn_reflns_limit_k_max 13
_diffrn_reflns_limit_k_min 0
_diffrn_reflns_limit_l_max 23
_diffrn_reflns_limit_l_min 0
_diffrn_reflns_number 33877
_diffrn_reflns_theta_full 23.26
_diffrn_reflns_theta_max 23.26
_diffrn_reflns_theta_min 2.62
_diffrn_source 'fine-focus sealed tube'
_diffrn_standards_decay_% 0.001
_exptl_absorpt_coefficient_mu 1.799
_exptl_absorpt_correction_T_max 0.9315
_exptl_absorpt_correction_T_min 0.6930
_exptl_absorpt_correction_type multi-scan
_exptl_absorpt_process_details 'SADABS SHELXL-97 (Sheldrick, 1997)'
_exptl_crystal_colour colorless
_exptl_crystal_density_diffrn 2.135
_exptl_crystal_density_method 'not measured'
_exptl_crystal_description plate
_exptl_crystal_F_000 4568
_exptl_crystal_size_max 0.22
_exptl_crystal_size_mid 0.20
_exptl_crystal_size_min 0.04
_refine_diff_density_max 3.493
_refine_diff_density_min -1.444
_refine_diff_density_rms 0.265
_refine_ls_extinction_method none
_refine_ls_goodness_of_fit_ref 1.042
_refine_ls_hydrogen_treatment constr
_refine_ls_matrix_type full
_refine_ls_number_parameters 306
_refine_ls_number_reflns 5064
_refine_ls_number_restraints 315
_refine_ls_restrained_S_all 1.019
_refine_ls_R_factor_all 0.1080
_refine_ls_R_factor_gt 0.0860
_refine_ls_shift/su_max 0.000
_refine_ls_shift/su_mean 0.000
_refine_ls_structure_factor_coef Fsqd
_refine_ls_weighting_details 'calc w=1/[\s^2^(Fo^2^)+(0.1410P)^2^+81.9517P] where P=(Fo^2^+2Fc^2^)/3'
_refine_ls_weighting_scheme calc
_refine_ls_wR_factor_gt 0.2225
_refine_ls_wR_factor_ref 0.2339
_reflns_number_gt 3605
_reflns_number_total 5064
_reflns_threshold_expression >2sigma(I)
_cod_data_source_file b907149k.txt
_cod_data_source_block c2c[Cd5Cl6(4-pt)4(DMF)2(H2O)2]10DMF(310DMF)
_cod_depositor_comments
;
The following automatic conversions were performed:
'_symmetry_cell_setting' value 'Monoclinic' changed to 'monoclinic'
according to '/home/saulius/struct/CIF-dictionaries/cif_core.dic'
dictionary named 'cif_core.dic' version 2.4.1 from 2010-06-29.

Automatic conversion script
Id: cif_fix_enum 1527 2010-12-29 10:47:43Z saulius 
;
_cod_original_sg_symbol_Hall -C2yc
_cod_original_sg_symbol_H-M C2/c
_cod_database_code 7104646

loop_
_symmetry_equiv_pos_as_xyz
'x, y, z'
'-x, y, -z+1/2'
'x+1/2, y+1/2, z'
'-x+1/2, y+1/2, -z+1/2'
'-x, -y, -z'
'x, -y, z-1/2'
'-x+1/2, -y+1/2, -z'
'x+1/2, -y+1/2, z-1/2'

loop_
_atom_site_label
_atom_site_type_symbol
_atom_site_fract_x
_atom_site_fract_y
_atom_site_fract_z
_atom_site_U_iso_or_equiv
_atom_site_adp_type
_atom_site_occupancy
_atom_site_symmetry_multiplicity
_atom_site_calc_flag
_atom_site_refinement_flags
_atom_site_disorder_assembly
_atom_site_disorder_group
Cd1 Cd 0.24975(4) 1.11708(7) 0.23966(5) 0.0171(3) Uani 1 1 d U . .
Cd2 Cd 0.25487(4) 0.89305(7) 0.34534(5) 0.0156(3) Uani 1 1 d U . .
Cd3 Cd 0.0000 0.5000 0.5000 0.0395(5) Uani 1 2 d SU . .
Cl1 Cl 0.18546(13) 1.2280(2) 0.13232(17) 0.0215(8) Uani 1 1 d U . .
Cl2 Cl 0.32301(14) 1.0275(3) 0.34932(18) 0.0274(8) Uani 1 1 d U . .
Cl3 Cl 0.18653(13) 1.0422(3) 0.28246(18) 0.0250(8) Uani 1 1 d U . .
O1 O -0.0324(5) 0.3765(10) 0.4130(8) 0.055(3) Uani 1 1 d U . .
O2 O -0.0502(6) 0.6385(13) 0.4289(10) 0.085(5) Uani 1 1 d U . .
N1 N 0.2437(4) 0.9466(7) 0.1819(5) 0.0113(19) Uani 1 1 d U . .
N2 N 0.2411(4) 0.8688(8) 0.2233(6) 0.021(2) Uani 1 1 d U . .
N3 N 0.2416(4) 0.7740(8) 0.1949(5) 0.016(2) Uani 1 1 d U . .
N4 N 0.2443(4) 0.7876(8) 0.1334(5) 0.013(2) Uani 1 1 d U . .
N5 N 0.2603(4) 1.0440(8) -0.0476(5) 0.018(2) Uani 1 1 d U . .
N6 N 0.1672(4) 0.7588(8) 0.3716(6) 0.022(2) Uani 1 1 d U . .
N7 N 0.1961(4) 0.7620(8) 0.3352(5) 0.016(2) Uani 1 1 d U . .
N8 N 0.1922(4) 0.6689(8) 0.3024(5) 0.017(2) Uani 1 1 d U . .
N9 N 0.1613(5) 0.6045(8) 0.3152(6) 0.026(3) Uani 1 1 d U . .
N10 N 0.0575(5) 0.5430(11) 0.4584(8) 0.043(3) Uani 1 1 d U . .
N11 N -0.0897(5) 0.3144(11) 0.3098(8) 0.048(3) Uani 1 1 d U . .
C1 C 0.2467(6) 0.8983(10) 0.1255(8) 0.027(3) Uani 1 1 d U . .
C2 C 0.2514(5) 0.9462(10) 0.0678(6) 0.014(2) Uani 1 1 d U . .
C3 C 0.2368(5) 1.0504(10) 0.0484(6) 0.015(2) Uani 1 1 d U . .
H3 H 0.2230 1.0910 0.0740 0.017 Uiso 1 1 calc R . .
C4 C 0.2423(4) 1.0957(9) -0.0079(6) 0.008(2) Uani 1 1 d U . .
H4 H 0.2327 1.1681 -0.0190 0.010 Uiso 1 1 calc R . .
C5 C 0.2740(6) 0.9419(10) -0.0312(7) 0.023(3) Uani 1 1 d U . .
H5 H 0.2862 0.9021 -0.0593 0.028 Uiso 1 1 calc R . .
C6 C 0.2706(6) 0.8934(11) 0.0268(7) 0.029(3) Uani 1 1 d U . .
H6 H 0.2818 0.8220 0.0384 0.035 Uiso 1 1 calc R . .
C7 C 0.1474(5) 0.6607(11) 0.3574(7) 0.020(3) Uani 1 1 d U . .
C8 C 0.1160(6) 0.6212(12) 0.3917(9) 0.033(3) Uani 1 1 d U . .
C9 C 0.0935(7) 0.5231(13) 0.3763(10) 0.048(4) Uani 1 1 d U . .
H9 H 0.0980 0.4775 0.3432 0.058 Uiso 1 1 calc R . .
C10 C 0.1119(7) 0.6774(14) 0.4439(9) 0.047(4) Uani 1 1 d U . .
H10 H 0.1288 0.7434 0.4586 0.057 Uiso 1 1 calc R . .
C11 C 0.0821(7) 0.6375(15) 0.4767(10) 0.053(5) Uani 1 1 d U . .
H11 H 0.0792 0.6785 0.5130 0.063 Uiso 1 1 calc R . .
C12 C 0.0642(7) 0.4918(14) 0.4096(11) 0.054(5) Uani 1 1 d U . .
H12 H 0.0472 0.4258 0.3951 0.065 Uiso 1 1 calc R . .
C13 C -0.0697(7) 0.3879(15) 0.3554(11) 0.047(4) Uani 1 1 d U . .
H13 H -0.0843 0.4568 0.3449 0.057 Uiso 1 1 calc R . .
C14 C -0.1318(6) 0.3282(13) 0.2411(9) 0.045(4) Uani 1 1 d U . .
H14A H -0.1428 0.4027 0.2355 0.067 Uiso 1 1 calc R . .
H14B H -0.1591 0.2818 0.2384 0.067 Uiso 1 1 calc R . .
H14C H -0.1218 0.3091 0.2036 0.067 Uiso 1 1 calc R . .
C15 C -0.0724(8) 0.2031(16) 0.3264(14) 0.083(7) Uani 1 1 d U . .
H15A H -0.0362 0.2010 0.3446 0.125 Uiso 1 1 calc R . .
H15B H -0.0870 0.1596 0.2837 0.125 Uiso 1 1 calc R . .
H15C H -0.0825 0.1749 0.3621 0.125 Uiso 1 1 calc R . .

loop_
_atom_site_aniso_label
_atom_site_aniso_U_11
_atom_site_aniso_U_22
_atom_site_aniso_U_33
_atom_site_aniso_U_23
_atom_site_aniso_U_13
_atom_site_aniso_U_12
Cd1 0.0419(7) 0.0026(5) 0.0175(6) -0.0008(4) 0.0229(5) 0.0007(4)
Cd2 0.0398(7) 0.0024(5) 0.0139(5) -0.0029(4) 0.0203(5) -0.0034(4)
Cd3 0.0416(11) 0.0402(10) 0.0539(12) 0.0011(8) 0.0369(9) -0.0088(8)
Cl1 0.038(2) 0.0102(16) 0.0230(18) 0.0011(13) 0.0188(16) 0.0016(14)
Cl2 0.052(2) 0.0161(17) 0.0239(18) 0.0038(14) 0.0259(17) 0.0010(15)
Cl3 0.041(2) 0.0171(17) 0.0293(19) 0.0021(14) 0.0272(17) 0.0009(15)
O1 0.036(7) 0.072(8) 0.072(8) -0.018(6) 0.036(5) -0.019(5)
O2 0.072(10) 0.082(9) 0.121(14) 0.032(9) 0.058(10) 0.014(7)
N1 0.016(4) 0.005(3) 0.016(3) 0.002(3) 0.009(3) 0.000(3)
N2 0.034(7) 0.012(5) 0.028(5) -0.005(4) 0.024(5) -0.001(4)
N3 0.026(4) 0.010(3) 0.015(4) 0.000(3) 0.013(3) -0.003(3)
N4 0.016(3) 0.012(3) 0.012(3) -0.0024(17) 0.0075(18) -0.0003(18)
N5 0.029(4) 0.015(4) 0.012(4) -0.004(3) 0.012(3) -0.001(3)
N6 0.036(7) 0.017(5) 0.011(6) -0.004(4) 0.011(6) -0.004(5)
N7 0.026(4) 0.014(3) 0.014(4) -0.003(3) 0.015(3) 0.004(3)
N8 0.038(7) 0.005(5) 0.016(6) -0.005(4) 0.019(5) 0.001(4)
N9 0.043(7) 0.010(5) 0.034(7) -0.009(5) 0.027(6) -0.003(5)
N10 0.046(7) 0.043(7) 0.057(9) -0.002(6) 0.040(7) -0.011(5)
N11 0.042(8) 0.036(7) 0.068(8) 0.002(6) 0.024(6) 0.004(6)
C1 0.051(9) 0.013(5) 0.027(7) -0.001(4) 0.026(7) 0.000(6)
C2 0.020(5) 0.015(4) 0.009(4) 0.003(3) 0.008(3) 0.001(3)
C3 0.021(4) 0.013(4) 0.012(4) -0.005(3) 0.010(3) 0.002(3)
C4 0.011(3) 0.008(3) 0.007(3) -0.0017(18) 0.0037(19) 0.0009(18)
C5 0.056(9) 0.005(5) 0.020(7) 0.000(5) 0.027(7) 0.008(6)
C6 0.062(10) 0.015(6) 0.019(7) -0.002(5) 0.026(7) 0.010(6)
C7 0.020(7) 0.020(6) 0.020(7) -0.006(5) 0.010(5) -0.002(5)
C8 0.043(9) 0.027(7) 0.041(8) -0.001(6) 0.027(7) -0.004(6)
C9 0.066(11) 0.029(8) 0.079(12) -0.009(7) 0.059(9) -0.006(7)
C10 0.067(11) 0.048(9) 0.047(10) -0.015(7) 0.043(9) -0.032(8)
C11 0.062(11) 0.061(10) 0.059(11) -0.019(8) 0.049(9) -0.028(8)
C12 0.063(11) 0.035(9) 0.094(13) -0.016(8) 0.062(10) -0.015(8)
C13 0.053(10) 0.044(8) 0.060(9) -0.003(7) 0.038(6) -0.008(8)
C14 0.056(11) 0.025(9) 0.061(9) 0.001(7) 0.033(6) 0.008(7)
C15 0.070(15) 0.043(9) 0.112(19) 0.003(10) 0.014(13) 0.012(10)

loop_
_atom_type_symbol
_atom_type_description
_atom_type_scat_dispersion_real
_atom_type_scat_dispersion_imag
_atom_type_scat_source
C C 0.0033 0.0016 'International Tables Vol C Tables 4.2.6.8 and 6.1.1.4'
H H 0.0000 0.0000 'International Tables Vol C Tables 4.2.6.8 and 6.1.1.4'
N N 0.0061 0.0033 'International Tables Vol C Tables 4.2.6.8 and 6.1.1.4'
O O 0.0106 0.0060 'International Tables Vol C Tables 4.2.6.8 and 6.1.1.4'
Cl Cl 0.1484 0.1585 'International Tables Vol C Tables 4.2.6.8 and 6.1.1.4'
Cd Cd -0.8075 1.2024 'International Tables Vol C Tables 4.2.6.8 and 6.1.1.4'

loop_
_geom_angle_atom_site_label_1
_geom_angle_atom_site_label_2
_geom_angle_atom_site_label_3
_geom_angle
_geom_angle_site_symmetry_1
_geom_angle_site_symmetry_3
_geom_angle_publ_flag
N8 Cd1 N3 94.0(4) 4 4 ?
N8 Cd1 N1 88.2(3) 4 . ?
N3 Cd1 N1 174.9(3) 4 . ?
N8 Cd1 Cl3 174.7(3) 4 . ?
N3 Cd1 Cl3 91.1(3) 4 . ?
N1 Cd1 Cl3 86.6(2) . . ?
N8 Cd1 Cl1 85.4(3) 4 . ?
N3 Cd1 Cl1 85.3(3) 4 . ?
N1 Cd1 Cl1 99.4(2) . . ?
Cl3 Cd1 Cl1 96.55(11) . . ?
N8 Cd1 Cl2 88.6(3) 4 . ?
N3 Cd1 Cl2 90.1(3) 4 . ?
N1 Cd1 Cl2 85.4(2) . . ?
Cl3 Cd1 Cl2 89.95(11) . . ?
Cl1 Cd1 Cl2 172.09(11) . . ?
N5 Cd2 N7 94.2(4) 6_576 . ?
N5 Cd2 N2 166.4(4) 6_576 . ?
N7 Cd2 N2 91.5(4) . . ?
N5 Cd2 Cl2 90.6(3) 6_576 . ?
N7 Cd2 Cl2 174.6(2) . . ?
N2 Cd2 Cl2 84.3(3) . . ?
N5 Cd2 Cl1 109.1(3) 6_576 4_545 ?
N7 Cd2 Cl1 83.5(3) . 4_545 ?
N2 Cd2 Cl1 83.8(3) . 4_545 ?
Cl2 Cd2 Cl1 92.61(11) . 4_545 ?
N5 Cd2 Cl3 88.1(3) 6_576 . ?
N7 Cd2 Cl3 93.5(3) . . ?
N2 Cd2 Cl3 79.2(3) . . ?
Cl2 Cd2 Cl3 89.06(11) . . ?
Cl1 Cd2 Cl3 162.63(11) 4_545 . ?
O1 Cd3 O1 179.997(2) . 5_566 ?
O1 Cd3 N10 90.6(5) . 5_566 ?
O1 Cd3 N10 89.4(5) 5_566 5_566 ?
O1 Cd3 N10 89.4(5) . . ?
O1 Cd3 N10 90.6(5) 5_566 . ?
N10 Cd3 N10 179.999(2) 5_566 . ?
O1 Cd3 O2 87.0(6) . 5_566 ?
O1 Cd3 O2 93.0(6) 5_566 5_566 ?
N10 Cd3 O2 87.9(5) 5_566 5_566 ?
N10 Cd3 O2 92.1(5) . 5_566 ?
O1 Cd3 O2 93.0(6) . . ?
O1 Cd3 O2 87.0(6) 5_566 . ?
N10 Cd3 O2 92.1(5) 5_566 . ?
N10 Cd3 O2 87.9(5) . . ?
O2 Cd3 O2 179.998(3) 5_566 . ?
Cd2 Cl1 Cd1 93.97(11) 4 . ?
Cd2 Cl2 Cd1 84.35(12) . . ?
Cd1 Cl3 Cd2 84.88(11) . . ?
C13 O1 Cd3 126.7(12) . . ?
N2 N1 C1 106.4(10) . . ?
N2 N1 Cd1 109.5(7) . . ?
C1 N1 Cd1 143.7(8) . . ?
N1 N2 N3 110.4(10) . . ?
N1 N2 Cd2 124.4(8) . . ?
N3 N2 Cd2 123.5(8) . . ?
N2 N3 N4 109.5(9) . . ?
N2 N3 Cd1 120.4(8) . 4_545 ?
N4 N3 Cd1 129.3(7) . 4_545 ?
N3 N4 C1 105.4(10) . . ?
C4 N5 C5 117.6(11) . . ?
C4 N5 Cd2 123.7(8) . 6_575 ?
C5 N5 Cd2 117.5(8) . 6_575 ?
C7 N6 N7 103.0(10) . . ?
N8 N7 N6 108.7(10) . . ?
N8 N7 Cd2 124.1(8) . . ?
N6 N7 Cd2 126.1(7) . . ?
N9 N8 N7 110.2(10) . . ?
N9 N8 Cd1 126.1(8) . 4_545 ?
N7 N8 Cd1 121.2(8) . 4_545 ?
C7 N9 N8 104.2(10) . . ?
C12 N10 C11 114.4(14) . . ?
C12 N10 Cd3 124.9(11) . . ?
C11 N10 Cd3 119.8(11) . . ?
C13 N11 C14 125.7(16) . . ?
C13 N11 C15 119.9(18) . . ?
C14 N11 C15 114.3(15) . . ?
N1 C1 N4 108.3(11) . . ?
N1 C1 C2 128.3(12) . . ?
N4 C1 C2 123.5(12) . . ?
C3 C2 C6 115.5(12) . . ?
C3 C2 C1 121.6(12) . . ?
C6 C2 C1 122.9(12) . . ?
C4 C3 C2 120.4(12) . . ?
C4 C3 H3 119.8 . . ?
C2 C3 H3 119.8 . . ?
N5 C4 C3 123.8(11) . . ?
N5 C4 H4 118.1 . . ?
C3 C4 H4 118.1 . . ?
N5 C5 C6 120.7(12) . . ?
N5 C5 H5 119.7 . . ?
C6 C5 H5 119.7 . . ?
C2 C6 C5 122.0(12) . . ?
C2 C6 H6 119.0 . . ?
C5 C6 H6 119.0 . . ?
N9 C7 N6 113.8(12) . . ?
N9 C7 C8 125.6(13) . . ?
N6 C7 C8 120.4(12) . . ?
C10 C8 C9 117.3(15) . . ?
C10 C8 C7 120.5(14) . . ?
C9 C8 C7 121.9(14) . . ?
C8 C9 C12 118.9(16) . . ?
C8 C9 H9 120.5 . . ?
C12 C9 H9 120.5 . . ?
C8 C10 C11 119.6(16) . . ?
C8 C10 H10 120.2 . . ?
C11 C10 H10 120.2 . . ?
N10 C11 C10 122.7(16) . . ?
N10 C11 H11 118.6 . . ?
C10 C11 H11 118.6 . . ?
N10 C12 C9 126.7(17) . . ?
N10 C12 H12 116.7 . . ?
C9 C12 H12 116.7 . . ?
O1 C13 N11 125.5(18) . . ?
O1 C13 H13 117.3 . . ?
N11 C13 H13 117.3 . . ?
N11 C14 H14A 109.5 . . ?
N11 C14 H14B 109.5 . . ?
H14A C14 H14B 109.5 . . ?
N11 C14 H14C 109.5 . . ?
H14A C14 H14C 109.5 . . ?
H14B C14 H14C 109.5 . . ?
N11 C15 H15A 109.5 . . ?
N11 C15 H15B 109.5 . . ?
H15A C15 H15B 109.5 . . ?
N11 C15 H15C 109.5 . . ?
H15A C15 H15C 109.5 . . ?
H15B C15 H15C 109.5 . . ?

loop_
_geom_bond_atom_site_label_1
_geom_bond_atom_site_label_2
_geom_bond_distance
_geom_bond_site_symmetry_2
_geom_bond_publ_flag
Cd1 N8 2.336(10) 4 ?
Cd1 N3 2.348(10) 4 ?
Cd1 N1 2.424(10) . ?
Cd1 Cl3 2.575(3) . ?
Cd1 Cl1 2.649(3) . ?
Cd1 Cl2 2.658(4) . ?
Cd2 N5 2.315(10) 6_576 ?
Cd2 N7 2.341(11) . ?
Cd2 N2 2.428(11) . ?
Cd2 Cl2 2.609(4) . ?
Cd2 Cl1 2.636(3) 4_545 ?
Cd2 Cl3 2.665(4) . ?
Cd3 O1 2.271(13) . ?
Cd3 O1 2.271(13) 5_566 ?
Cd3 N10 2.286(12) 5_566 ?
Cd3 N10 2.286(12) . ?
Cd3 O2 2.363(15) 5_566 ?
Cd3 O2 2.363(15) . ?
Cl1 Cd2 2.636(3) 4 ?
O1 C13 1.26(2) . ?
N1 N2 1.328(14) . ?
N1 C1 1.361(17) . ?
N2 N3 1.332(14) . ?
N3 N4 1.333(14) . ?
N3 Cd1 2.348(10) 4_545 ?
N4 C1 1.402(16) . ?
N5 C4 1.331(15) . ?
N5 C5 1.343(16) . ?
N5 Cd2 2.315(10) 6_575 ?
N6 C7 1.341(17) . ?
N6 N7 1.366(14) . ?
N7 N8 1.333(14) . ?
N8 N9 1.330(15) . ?
N8 Cd1 2.336(10) 4_545 ?
N9 C7 1.323(17) . ?
N10 C12 1.29(2) . ?
N10 C11 1.36(2) . ?
N11 C13 1.28(2) . ?
N11 C14 1.47(2) . ?
N11 C15 1.48(2) . ?
C1 C2 1.408(18) . ?
C2 C3 1.381(18) . ?
C2 C6 1.382(18) . ?
C3 C4 1.377(17) . ?
C3 H3 0.9500 . ?
C4 H4 0.9500 . ?
C5 C6 1.400(19) . ?
C5 H5 0.9500 . ?
C6 H6 0.9500 . ?
C7 C8 1.48(2) . ?
C8 C10 1.35(2) . ?
C8 C9 1.37(2) . ?
C9 C12 1.38(2) . ?
C9 H9 0.9500 . ?
C10 C11 1.42(2) . ?
C10 H10 0.9500 . ?
C11 H11 0.9500 . ?
C12 H12 0.9500 . ?
C13 H13 0.9500 . ?
C14 H14A 0.9800 . ?
C14 H14B 0.9800 . ?
C14 H14C 0.9800 . ?
C15 H15A 0.9800 . ?
C15 H15B 0.9800 . ?
C15 H15C 0.9800 . ?

loop_
_geom_torsion_atom_site_label_1
_geom_torsion_atom_site_label_2
_geom_torsion_atom_site_label_3
_geom_torsion_atom_site_label_4
_geom_torsion
_geom_torsion_site_symmetry_1
_geom_torsion_site_symmetry_2
_geom_torsion_site_symmetry_3
_geom_torsion_site_symmetry_4
_geom_torsion_publ_flag
N8 Cd1 Cl1 Cd2 -45.7(3) 4 . . 4 ?
N3 Cd1 Cl1 Cd2 48.7(3) 4 . . 4 ?
N1 Cd1 Cl1 Cd2 -133.1(2) . . . 4 ?
Cl3 Cd1 Cl1 Cd2 139.33(11) . . . 4 ?
Cl2 Cd1 Cl1 Cd2 -5.7(8) . . . 4 ?
N5 Cd2 Cl2 Cd1 -113.1(3) 6_576 . . . ?
N7 Cd2 Cl2 Cd1 94(3) . . . . ?
N2 Cd2 Cl2 Cd1 54.2(3) . . . . ?
Cl1 Cd2 Cl2 Cd1 137.69(10) 4_545 . . . ?
Cl3 Cd2 Cl2 Cd1 -25.01(10) . . . . ?
N8 Cd1 Cl2 Cd2 -148.9(3) 4 . . . ?
N3 Cd1 Cl2 Cd2 117.1(3) 4 . . . ?
N1 Cd1 Cl2 Cd2 -60.6(2) . . . . ?
Cl3 Cd1 Cl2 Cd2 25.95(10) . . . . ?
Cl1 Cd1 Cl2 Cd2 171.2(7) . . . . ?
N8 Cd1 Cl3 Cd2 49(3) 4 . . . ?
N3 Cd1 Cl3 Cd2 -115.4(3) 4 . . . ?
N1 Cd1 Cl3 Cd2 60.1(2) . . . . ?
Cl1 Cd1 Cl3 Cd2 159.19(10) . . . . ?
Cl2 Cd1 Cl3 Cd2 -25.34(10) . . . . ?
N5 Cd2 Cl3 Cd1 116.5(3) 6_576 . . . ?
N7 Cd2 Cl3 Cd1 -149.4(2) . . . . ?
N2 Cd2 Cl3 Cd1 -58.5(3) . . . . ?
Cl2 Cd2 Cl3 Cd1 25.86(11) . . . . ?
Cl1 Cd2 Cl3 Cd1 -69.9(4) 4_545 . . . ?
O1 Cd3 O1 C13 95(4) 5_566 . . . ?
N10 Cd3 O1 C13 81.8(14) 5_566 . . . ?
N10 Cd3 O1 C13 -98.2(14) . . . . ?
O2 Cd3 O1 C13 169.6(14) 5_566 . . . ?
O2 Cd3 O1 C13 -10.4(14) . . . . ?
N8 Cd1 N1 N2 139.4(8) 4 . . . ?
N3 Cd1 N1 N2 23(4) 4 . . . ?
Cl3 Cd1 N1 N2 -39.5(7) . . . . ?
Cl1 Cd1 N1 N2 -135.6(7) . . . . ?
Cl2 Cd1 N1 N2 50.7(7) . . . . ?
N8 Cd1 N1 C1 -31.3(16) 4 . . . ?
N3 Cd1 N1 C1 -147(4) 4 . . . ?
Cl3 Cd1 N1 C1 149.7(15) . . . . ?
Cl1 Cd1 N1 C1 53.6(16) . . . . ?
Cl2 Cd1 N1 C1 -120.1(15) . . . . ?
C1 N1 N2 N3 -0.9(14) . . . . ?
Cd1 N1 N2 N3 -175.2(8) . . . . ?
C1 N1 N2 Cd2 164.5(9) . . . . ?
Cd1 N1 N2 Cd2 -9.8(11) . . . . ?
N5 Cd2 N2 N1 31(2) 6_576 . . . ?
N7 Cd2 N2 N1 146.2(10) . . . . ?
Cl2 Cd2 N2 N1 -37.3(9) . . . . ?
Cl1 Cd2 N2 N1 -130.5(9) 4_545 . . . ?
Cl3 Cd2 N2 N1 52.9(9) . . . . ?
N5 Cd2 N2 N3 -165.2(13) 6_576 . . . ?
N7 Cd2 N2 N3 -50.2(10) . . . . ?
Cl2 Cd2 N2 N3 126.3(10) . . . . ?
Cl1 Cd2 N2 N3 33.1(9) 4_545 . . . ?
Cl3 Cd2 N2 N3 -143.5(10) . . . . ?
N1 N2 N3 N4 -0.3(14) . . . . ?
Cd2 N2 N3 N4 -165.9(8) . . . . ?
N1 N2 N3 Cd1 170.3(7) . . . 4_545 ?
Cd2 N2 N3 Cd1 4.7(13) . . . 4_545 ?
N2 N3 N4 C1 1.3(13) . . . . ?
Cd1 N3 N4 C1 -168.1(9) 4_545 . . . ?
C7 N6 N7 N8 -0.1(13) . . . . ?
C7 N6 N7 Cd2 -168.8(8) . . . . ?
N5 Cd2 N7 N8 -149.3(9) 6_576 . . . ?
N2 Cd2 N7 N8 43.1(9) . . . . ?
Cl2 Cd2 N7 N8 4(4) . . . . ?
Cl1 Cd2 N7 N8 -40.5(9) 4_545 . . . ?
Cl3 Cd2 N7 N8 122.3(9) . . . . ?
N5 Cd2 N7 N6 17.8(10) 6_576 . . . ?
N2 Cd2 N7 N6 -149.9(10) . . . . ?
Cl2 Cd2 N7 N6 171(2) . . . . ?
Cl1 Cd2 N7 N6 126.5(10) 4_545 . . . ?
Cl3 Cd2 N7 N6 -70.6(10) . . . . ?
N6 N7 N8 N9 0.7(14) . . . . ?
Cd2 N7 N8 N9 169.7(8) . . . . ?
N6 N7 N8 Cd1 -162.5(8) . . . 4_545 ?
Cd2 N7 N8 Cd1 6.5(12) . . . 4_545 ?
N7 N8 N9 C7 -1.0(15) . . . . ?
Cd1 N8 N9 C7 161.2(9) 4_545 . . . ?
O1 Cd3 N10 C12 -7.8(16) . . . . ?
O1 Cd3 N10 C12 172.2(16) 5_566 . . . ?
N10 Cd3 N10 C12 55(22) 5_566 . . . ?
O2 Cd3 N10 C12 79.1(17) 5_566 . . . ?
O2 Cd3 N10 C12 -100.9(17) . . . . ?
O1 Cd3 N10 C11 161.3(15) . . . . ?
O1 Cd3 N10 C11 -18.7(15) 5_566 . . . ?
N10 Cd3 N10 C11 -136(22) 5_566 . . . ?
O2 Cd3 N10 C11 -111.8(15) 5_566 . . . ?
O2 Cd3 N10 C11 68.2(15) . . . . ?
N2 N1 C1 N4 1.7(15) . . . . ?
Cd1 N1 C1 N4 172.6(9) . . . . ?
N2 N1 C1 C2 -178.3(14) . . . . ?
Cd1 N1 C1 C2 -7(3) . . . . ?
N3 N4 C1 N1 -1.9(15) . . . . ?
N3 N4 C1 C2 178.1(13) . . . . ?
N1 C1 C2 C3 -23(2) . . . . ?
N4 C1 C2 C3 157.3(13) . . . . ?
N1 C1 C2 C6 157.3(15) . . . . ?
N4 C1 C2 C6 -23(2) . . . . ?
C6 C2 C3 C4 -0.7(19) . . . . ?
C1 C2 C3 C4 179.3(13) . . . . ?
C5 N5 C4 C3 -0.3(19) . . . . ?
Cd2 N5 C4 C3 167.0(9) 6_575 . . . ?
C2 C3 C4 N5 1.5(19) . . . . ?
C4 N5 C5 C6 -2(2) . . . . ?
Cd2 N5 C5 C6 -169.8(11) 6_575 . . . ?
C3 C2 C6 C5 -1(2) . . . . ?
C1 C2 C6 C5 178.7(14) . . . . ?
N5 C5 C6 C2 3(2) . . . . ?
N8 N9 C7 N6 1.0(16) . . . . ?
N8 N9 C7 C8 -174.7(13) . . . . ?
N7 N6 C7 N9 -0.6(15) . . . . ?
N7 N6 C7 C8 175.4(12) . . . . ?
N9 C7 C8 C10 167.1(16) . . . . ?
N6 C7 C8 C10 -8(2) . . . . ?
N9 C7 C8 C9 -7(3) . . . . ?
N6 C7 C8 C9 177.2(16) . . . . ?
C10 C8 C9 C12 6(3) . . . . ?
C7 C8 C9 C12 -179.2(17) . . . . ?
C9 C8 C10 C11 -4(3) . . . . ?
C7 C8 C10 C11 -179.2(17) . . . . ?
C12 N10 C11 C10 1(3) . . . . ?
Cd3 N10 C11 C10 -169.1(15) . . . . ?
C8 C10 C11 N10 1(3) . . . . ?
C11 N10 C12 C9 1(3) . . . . ?
Cd3 N10 C12 C9 170.4(16) . . . . ?
C8 C9 C12 N10 -5(3) . . . . ?
Cd3 O1 C13 N11 -173.9(13) . . . . ?
C14 N11 C13 O1 -177.1(16) . . . . ?
C15 N11 C13 O1 7(3) . . . . ?
